data_2241836
loop_
_publ_author_name
'\"Ozel G\"uven, \"Ozden'
'T\"urk, G\"okhan'
'Adler, Philip D. F.'
'Coles, Simon J.'
'H\"okelek, Tuncer'

_publ_section_title
;
 Crystal structure of
 2-[2-(2,5-dichlorobenzyloxy)-2-(furan-2-yl)ethyl]-2<i>H</i>-indazole
;
_journal_coeditor_code XU5891
_journal_issue 10
_journal_name_full 'Acta Crystallographica Section E'
_journal_page_first 1377
_journal_page_last 1379
_journal_paper_doi 10.1107/S2056989016013827
_journal_volume 72
_journal_year 2016
_chemical_formula_iupac 'C20 H16 Cl2 N2 O2'
_chemical_formula_moiety 'C20 H16 Cl2 N2 O2'
_chemical_formula_sum 'C20 H16 Cl2 N2 O2'
_chemical_formula_weight 387.27
_chemical_name_systematic
;
2-[2-(2,5-Dichlorobenzyloxy)-2-(furan-2-yl)ethyl]-2<i>H</i>-indazole
;
_space_group_IT_number 2
_symmetry_cell_setting triclinic
_symmetry_space_group_name_Hall '-P 1'
_symmetry_space_group_name_H-M 'P -1'
_atom_sites_solution_hydrogens geom
_atom_sites_solution_primary direct
_atom_sites_solution_secondary difmap
_audit_creation_method SHELXL-97
_cell_angle_alpha 76.511(4)
_cell_angle_beta 76.157(4)
_cell_angle_gamma 73.928(3)
_cell_formula_units_Z 2
_cell_length_a 7.7318(3)
_cell_length_b 9.6675(4)
_cell_length_c 12.8299(5)
_cell_measurement_reflns_used 7516
_cell_measurement_temperature 294(2)
_cell_measurement_theta_max 28.6
_cell_measurement_theta_min 3.0
_cell_volume 880.30(6)
_computing_cell_refinement
;
<i>CrystalClear-SM Expert</i> (Rigaku, 2011)
;
_computing_data_collection
;
<i>CrystalClear-SM Expert</i> (Rigaku, 2011)
;
_computing_data_reduction
;
<i>CrystalClear-SM Expert</i> (Rigaku, 2011)
;
_computing_molecular_graphics
;
ORTEP-3 for Windows (Farrugia, 2012)
;
_computing_publication_material
;
WinGX (Farrugia, 2012) and PLATON (Spek, 2009)
;
_computing_structure_refinement
;
SHELXL97 (Sheldrick, 2008)
;
_computing_structure_solution
;
SHELXS97 (Sheldrick, 2008)
;
_diffrn_ambient_temperature 294(2)
_diffrn_measured_fraction_theta_full 0.948
_diffrn_measured_fraction_theta_max 0.948
_diffrn_measurement_device_type 'Rigaku Saturn724+'
_diffrn_measurement_method '\w scans'
_diffrn_radiation_monochromator graphite
_diffrn_radiation_source 'fine-focus sealed tube'
_diffrn_radiation_type MoK\a
_diffrn_radiation_wavelength 0.71073
_diffrn_reflns_av_R_equivalents 0.0246
_diffrn_reflns_av_sigmaI/netI 0.0294
_diffrn_reflns_limit_h_max 10
_diffrn_reflns_limit_h_min -6
_diffrn_reflns_limit_k_max 13
_diffrn_reflns_limit_k_min -13
_diffrn_reflns_limit_l_max 17
_diffrn_reflns_limit_l_min -17
_diffrn_reflns_number 8400
_diffrn_reflns_theta_full 28.63
_diffrn_reflns_theta_max 28.63
_diffrn_reflns_theta_min 3.01
_diffrn_standards_decay_% 1
_diffrn_standards_interval_time 120
_diffrn_standards_number 3
_exptl_absorpt_coefficient_mu 0.386
_exptl_absorpt_correction_T_max 0.985
_exptl_absorpt_correction_T_min 0.968
_exptl_absorpt_correction_type multi-scan
_exptl_absorpt_process_details
;
(<i>CrystalClear-SM Expert</i>, Rigaku, 2011)
;
_exptl_crystal_colour colorless
_exptl_crystal_density_diffrn 1.461
_exptl_crystal_density_method 'not measured'
_exptl_crystal_description block
_exptl_crystal_F_000 400
_exptl_crystal_size_max 0.09
_exptl_crystal_size_mid 0.07
_exptl_crystal_size_min 0.04
_refine_diff_density_max 0.351
_refine_diff_density_min -0.226
_refine_ls_extinction_method none
_refine_ls_goodness_of_fit_ref 1.048
_refine_ls_hydrogen_treatment constr
_refine_ls_matrix_type full
_refine_ls_number_parameters 235
_refine_ls_number_reflns 4278
_refine_ls_number_restraints 0
_refine_ls_restrained_S_all 1.048
_refine_ls_R_factor_all 0.0348
_refine_ls_R_factor_gt 0.0307
_refine_ls_shift/su_max 0.001
_refine_ls_shift/su_mean 0.000
_refine_ls_structure_factor_coef Fsqd
_refine_ls_weighting_details 'calc w=1/[\s^2^(Fo^2^)+(0.0387P)^2^+0.3381P] where P=(Fo^2^+2Fc^2^)/3'
_refine_ls_weighting_scheme calc
_refine_ls_wR_factor_gt 0.0801
_refine_ls_wR_factor_ref 0.0827
_reflns_number_gt 3813
_reflns_number_total 4278
_reflns_threshold_expression I>2\s(I)
_cod_data_source_file xu5891sup1.cif
_cod_data_source_block I
_cod_database_code 2241836

loop_
_symmetry_equiv_pos_as_xyz
'x, y, z'
'-x, -y, -z'

loop_
_atom_site_type_symbol
_atom_site_label
_atom_site_fract_x
_atom_site_fract_y
_atom_site_fract_z
_atom_site_U_iso_or_equiv
_atom_site_adp_type
_atom_site_calc_flag
_atom_site_refinement_flags
_atom_site_occupancy
_atom_site_symmetry_multiplicity
Cl Cl1 0.24682(4) 0.62858(3) 0.88313(3) 0.02337(9) Uani d . 1 1
Cl Cl2 0.49082(5) 0.22144(3) 0.53654(2) 0.02445(9) Uani d . 1 1
O O1 0.44963(11) 0.19772(8) 0.97438(7) 0.01525(17) Uani d . 1 1
O O2 0.31136(12) 0.14245(9) 1.21688(7) 0.02059(19) Uani d . 1 1
N N1 0.15767(13) 0.10240(10) 0.92745(8) 0.01489(19) Uani d . 1 1
N N2 0.03507(13) 0.21036(11) 0.87622(8) 0.0175(2) Uani d . 1 1
C C1 0.26260(15) 0.23752(12) 1.03067(9) 0.0143(2) Uani d . 1 1
H H1 0.1970 0.3262 0.9884 0.017 Uiso calc R 1 1
C C2 0.25595(15) 0.26448(13) 1.14153(9) 0.0161(2) Uani d . 1 1
C C3 0.21044(18) 0.38619(14) 1.18630(10) 0.0211(2) Uani d . 1 1
H H3 0.1687 0.4820 1.1524 0.025 Uiso calc R 1 1
C C4 0.23944(19) 0.33774(15) 1.29692(11) 0.0254(3) Uani d . 1 1
H H4 0.2204 0.3962 1.3487 0.031 Uiso calc R 1 1
C C5 0.29944(18) 0.19136(15) 1.31093(10) 0.0236(3) Uani d . 1 1
H H5 0.3288 0.1316 1.3755 0.028 Uiso calc R 1 1
C C6 0.17821(16) 0.11038(12) 1.03596(9) 0.0160(2) Uani d . 1 1
H H6A 0.2559 0.0195 1.0659 0.019 Uiso calc R 1 1
H H6B 0.0592 0.1233 1.0839 0.019 Uiso calc R 1 1
C C7 0.25036(15) -0.00406(12) 0.87016(10) 0.0156(2) Uani d . 1 1
H H7 0.3402 -0.0856 0.8913 0.019 Uiso calc R 1 1
C C8 0.18475(15) 0.03232(12) 0.77239(10) 0.0156(2) Uani d . 1 1
C C9 0.21674(17) -0.03471(13) 0.68025(10) 0.0188(2) Uani d . 1 1
H H9 0.3022 -0.1232 0.6750 0.023 Uiso calc R 1 1
C C10 0.11867(17) 0.03397(14) 0.59908(10) 0.0214(2) Uani d . 1 1
H H10 0.1362 -0.0095 0.5387 0.026 Uiso calc R 1 1
C C11 -0.00995(17) 0.17116(14) 0.60570(10) 0.0222(3) Uani d . 1 1
H H11 -0.0724 0.2161 0.5485 0.027 Uiso calc R 1 1
C C12 -0.04425(17) 0.23857(13) 0.69382(10) 0.0203(2) Uani d . 1 1
H H12 -0.1283 0.3281 0.6970 0.024 Uiso calc R 1 1
C C13 0.05251(15) 0.16753(12) 0.78018(9) 0.0158(2) Uani d . 1 1
C C14 0.51911(16) 0.32122(12) 0.91196(9) 0.0157(2) Uani d . 1 1
H H14A 0.6518 0.2928 0.8940 0.019 Uiso calc R 1 1
H H14B 0.4856 0.3981 0.9550 0.019 Uiso calc R 1 1
C C15 0.44190(15) 0.37805(12) 0.80800(9) 0.0149(2) Uani d . 1 1
C C16 0.32003(16) 0.51321(12) 0.78692(10) 0.0169(2) Uani d . 1 1
C C17 0.24998(17) 0.55987(13) 0.69043(10) 0.0204(2) Uani d . 1 1
H H17 0.1687 0.6505 0.6783 0.024 Uiso calc R 1 1
C C18 0.30253(17) 0.47018(14) 0.61306(10) 0.0210(2) Uani d . 1 1
H H18 0.2581 0.5002 0.5482 0.025 Uiso calc R 1 1
C C19 0.42271(16) 0.33464(13) 0.63373(10) 0.0180(2) Uani d . 1 1
C C20 0.49107(16) 0.28785(13) 0.72976(9) 0.0166(2) Uani d . 1 1
H H20 0.5699 0.1961 0.7422 0.020 Uiso calc R 1 1

loop_
_atom_site_aniso_label
_atom_site_aniso_U_11
_atom_site_aniso_U_22
_atom_site_aniso_U_33
_atom_site_aniso_U_12
_atom_site_aniso_U_13
_atom_site_aniso_U_23
Cl1 0.02851(16) 0.01783(14) 0.02403(16) 0.00089(11) -0.00838(12) -0.00825(11)
Cl2 0.03293(17) 0.02802(16) 0.01613(15) -0.01132(13) -0.00224(12) -0.00855(11)
O1 0.0145(4) 0.0151(4) 0.0142(4) -0.0024(3) -0.0014(3) -0.0015(3)
O2 0.0261(4) 0.0211(4) 0.0132(4) -0.0024(3) -0.0051(3) -0.0027(3)
N1 0.0148(4) 0.0151(4) 0.0151(5) -0.0031(3) -0.0037(4) -0.0026(3)
N2 0.0166(5) 0.0168(5) 0.0189(5) -0.0014(4) -0.0057(4) -0.0032(4)
C1 0.0144(5) 0.0148(5) 0.0129(5) -0.0022(4) -0.0021(4) -0.0026(4)
C2 0.0151(5) 0.0191(5) 0.0135(5) -0.0041(4) -0.0026(4) -0.0016(4)
C3 0.0253(6) 0.0211(6) 0.0184(6) -0.0050(5) -0.0049(5) -0.0060(4)
C4 0.0312(7) 0.0310(7) 0.0177(6) -0.0082(5) -0.0044(5) -0.0105(5)
C5 0.0263(6) 0.0324(7) 0.0125(5) -0.0060(5) -0.0049(5) -0.0045(5)
C6 0.0182(5) 0.0168(5) 0.0134(5) -0.0049(4) -0.0028(4) -0.0027(4)
C7 0.0152(5) 0.0146(5) 0.0172(5) -0.0032(4) -0.0032(4) -0.0033(4)
C8 0.0143(5) 0.0159(5) 0.0169(5) -0.0053(4) -0.0020(4) -0.0023(4)
C9 0.0196(5) 0.0195(5) 0.0187(6) -0.0059(4) -0.0021(4) -0.0058(4)
C10 0.0222(6) 0.0268(6) 0.0183(6) -0.0083(5) -0.0034(5) -0.0071(5)
C11 0.0225(6) 0.0273(6) 0.0187(6) -0.0061(5) -0.0093(5) -0.0018(5)
C12 0.0186(5) 0.0201(6) 0.0219(6) -0.0027(4) -0.0067(5) -0.0026(5)
C13 0.0150(5) 0.0168(5) 0.0163(5) -0.0050(4) -0.0025(4) -0.0030(4)
C14 0.0158(5) 0.0163(5) 0.0154(5) -0.0047(4) -0.0030(4) -0.0024(4)
C15 0.0143(5) 0.0164(5) 0.0148(5) -0.0058(4) -0.0021(4) -0.0022(4)
C16 0.0186(5) 0.0158(5) 0.0167(5) -0.0046(4) -0.0032(4) -0.0034(4)
C17 0.0225(6) 0.0180(5) 0.0201(6) -0.0039(4) -0.0075(5) 0.0000(4)
C18 0.0251(6) 0.0246(6) 0.0149(5) -0.0093(5) -0.0069(5) 0.0009(4)
C19 0.0201(5) 0.0216(6) 0.0140(5) -0.0094(5) -0.0004(4) -0.0042(4)
C20 0.0169(5) 0.0169(5) 0.0161(5) -0.0053(4) -0.0020(4) -0.0026(4)

loop_
_atom_type_symbol
_atom_type_description
_atom_type_scat_dispersion_real
_atom_type_scat_dispersion_imag
_atom_type_scat_source
C C 0.0030 0.0020 'International Tables Vol C Tables 4.2.6.8 and 6.1.1.4'
H H 0.0000 0.0000 'International Tables Vol C Tables 4.2.6.8 and 6.1.1.4'
Cl Cl 0.1480 0.1590 'International Tables Vol C Tables 4.2.6.8 and 6.1.1.4'
N N 0.0060 0.0030 'International Tables Vol C Tables 4.2.6.8 and 6.1.1.4'
O O 0.0110 0.0060 'International Tables Vol C Tables 4.2.6.8 and 6.1.1.4'

loop_
_geom_angle_atom_site_label_1
_geom_angle_atom_site_label_2
_geom_angle_atom_site_label_3
_geom_angle
C14 O1 C1 113.25(8)
C5 O2 C2 106.39(10)
N2 N1 C6 119.34(9)
C7 N1 N2 114.58(10)
C7 N1 C6 126.08(10)
C13 N2 N1 103.16(9)
O1 C1 C2 110.75(9)
O1 C1 C6 105.96(9)
O1 C1 H1 109.4
C2 C1 C6 111.85(9)
C2 C1 H1 109.4
C6 C1 H1 109.4
O2 C2 C1 115.82(10)
C3 C2 O2 110.25(10)
C3 C2 C1 133.91(11)
C2 C3 C4 106.19(11)
C2 C3 H3 126.9
C4 C3 H3 126.9
C3 C4 H4 126.7
C5 C4 C3 106.63(11)
C5 C4 H4 126.7
O2 C5 H5 124.7
C4 C5 O2 110.55(11)
C4 C5 H5 124.7
N1 C6 C1 110.63(9)
N1 C6 H6A 109.5
N1 C6 H6B 109.5
C1 C6 H6A 109.5
C1 C6 H6B 109.5
H6A C6 H6B 108.1
N1 C7 C8 106.25(10)
N1 C7 H7 126.9
C8 C7 H7 126.9
C7 C8 C9 135.24(11)
C7 C8 C13 104.23(10)
C9 C8 C13 120.48(11)
C8 C9 H9 120.8
C10 C9 C8 118.36(11)
C10 C9 H9 120.8
C9 C10 C11 121.05(12)
C9 C10 H10 119.5
C11 C10 H10 119.5
C10 C11 H11 119.0
C12 C11 C10 121.96(11)
C12 C11 H11 119.0
C11 C12 C13 117.94(11)
C11 C12 H12 121.0
C13 C12 H12 121.0
N2 C13 C8 111.76(10)
N2 C13 C12 128.06(11)
C12 C13 C8 120.17(11)
O1 C14 C15 110.37(9)
O1 C14 H14A 109.6
O1 C14 H14B 109.6
C15 C14 H14A 109.6
C15 C14 H14B 109.6
H14A C14 H14B 108.1
C16 C15 C14 123.97(10)
C16 C15 C20 117.85(11)
C20 C15 C14 118.16(10)
C15 C16 Cl1 120.24(9)
C15 C16 C17 121.87(11)
C17 C16 Cl1 117.87(9)
C16 C17 H17 120.3
C18 C17 C16 119.50(11)
C18 C17 H17 120.3
C17 C18 C19 119.07(11)
C17 C18 H18 120.5
C19 C18 H18 120.5
C18 C19 Cl2 119.43(9)
C20 C19 Cl2 119.11(9)
C20 C19 C18 121.45(11)
C15 C20 H20 119.9
C19 C20 C15 120.25(11)
C19 C20 H20 119.9

loop_
_geom_bond_atom_site_label_1
_geom_bond_atom_site_label_2
_geom_bond_distance
Cl1 C16 1.7453(12)
Cl2 C19 1.7416(12)
O1 C1 1.4431(13)
O1 C14 1.4348(13)
O2 C2 1.3770(14)
O2 C5 1.3701(15)
N1 C6 1.4601(14)
N1 C7 1.3437(15)
N2 N1 1.3603(13)
N2 C13 1.3548(15)
C1 C6 1.5248(15)
C1 H1 0.9800
C2 C1 1.4913(16)
C2 C3 1.3519(17)
C3 C4 1.4380(17)
C3 H3 0.9300
C4 H4 0.9300
C5 C4 1.3445(19)
C5 H5 0.9300
C6 H6A 0.9700
C6 H6B 0.9700
C7 H7 0.9300
C8 C7 1.3980(16)
C8 C13 1.4269(16)
C9 C8 1.4169(17)
C9 C10 1.3699(17)
C9 H9 0.9300
C10 C11 1.4272(18)
C10 H10 0.9300
C11 H11 0.9300
C12 C11 1.3703(18)
C12 C13 1.4199(16)
C12 H12 0.9300
C14 H14A 0.9700
C14 H14B 0.9700
C15 C14 1.5149(15)
C15 C16 1.3942(16)
C15 C20 1.3981(16)
C16 C17 1.3980(16)
C17 H17 0.9300
C18 C17 1.3841(18)
C18 C19 1.3901(18)
C18 H18 0.9300
C19 C20 1.3861(16)
C20 H20 0.9300

loop_
_geom_hbond_atom_site_label_D
_geom_hbond_atom_site_label_H
_geom_hbond_atom_site_label_A
_geom_hbond_site_symmetry_A
_geom_hbond_distance_DH
_geom_hbond_distance_HA
_geom_hbond_distance_DA
_geom_hbond_angle_DHA
_geom_hbond_publ_flag
C7 H7 O1 2_657 0.93 2.51 3.3062(15) 144 yes
C6 H6B Cg4 2_775 0.97 2.84 3.4583(13) 122 yes

loop_
_geom_torsion_atom_site_label_1
_geom_torsion_atom_site_label_2
_geom_torsion_atom_site_label_3
_geom_torsion_atom_site_label_4
_geom_torsion
C14 O1 C1 C2 -89.83(11)
C14 O1 C1 C6 148.69(9)
C1 O1 C14 C15 -75.87(11)
C5 O2 C2 C1 178.44(10)
C5 O2 C2 C3 -0.06(13)
C2 O2 C5 C4 -0.05(14)
N2 N1 C6 C1 -67.74(13)
C7 N1 C6 C1 112.18(12)
N2 N1 C7 C8 -0.85(13)
C6 N1 C7 C8 179.22(10)
C13 N2 N1 C6 -179.86(10)
C13 N2 N1 C7 0.21(13)
N1 N2 C13 C8 0.53(12)
N1 N2 C13 C12 179.37(11)
O1 C1 C6 N1 -69.01(11)
C2 C1 C6 N1 170.22(9)
O2 C2 C1 O1 -71.29(12)
O2 C2 C1 C6 46.66(13)
C3 C2 C1 O1 106.75(15)
C3 C2 C1 C6 -135.30(14)
O2 C2 C3 C4 0.13(14)
C1 C2 C3 C4 -177.99(13)
C2 C3 C4 C5 -0.16(15)
O2 C5 C4 C3 0.13(16)
C9 C8 C7 N1 -176.43(13)
C13 C8 C7 N1 1.08(12)
C7 C8 C13 N2 -1.03(13)
C7 C8 C13 C12 -179.97(10)
C9 C8 C13 N2 176.94(10)
C9 C8 C13 C12 -2.01(17)
C10 C9 C8 C7 177.63(13)
C10 C9 C8 C13 0.43(17)
C8 C9 C10 C11 1.28(18)
C9 C10 C11 C12 -1.5(2)
C13 C12 C11 C10 -0.12(19)
C11 C12 C13 N2 -176.94(12)
C11 C12 C13 C8 1.81(17)
C16 C15 C14 O1 112.32(12)
C20 C15 C14 O1 -65.60(13)
C14 C15 C16 Cl1 -0.09(16)
C14 C15 C16 C17 -178.88(11)
C20 C15 C16 Cl1 177.83(9)
C20 C15 C16 C17 -0.95(17)
C14 C15 C20 C19 179.49(10)
C16 C15 C20 C19 1.44(17)
Cl1 C16 C17 C18 -178.91(9)
C15 C16 C17 C18 -0.10(19)
C19 C18 C17 C16 0.66(18)
C17 C18 C19 Cl2 -179.60(9)
C17 C18 C19 C20 -0.16(18)
Cl2 C19 C20 C15 178.52(9)
C18 C19 C20 C15 -0.92(18)

_cod_database_fobs_code 2241836
